data_4129849
loop_
_publ_author_name
'Zhang, Zhenjie'
'Nguyen, Ha Thi Hoang'
'Miller, Stephen A.'
'Ploskonka, Ann M.'
'DeCoste, Jared B.'
'Cohen, Seth M.'

_publ_section_title
;
 Polymer-Metal-Organic Frameworks (polyMOFs) as Water Tolerant Materials
 for Selective Carbon Dioxide Separations.
;
_journal_issue 3
_journal_name_full 'Journal of the American Chemical Society'
_journal_page_first 920
_journal_page_last 925
_journal_paper_doi 10.1021/jacs.5b11034
_journal_volume 138
_journal_year 2016
_chemical_formula_sum 'C6 H N0.33 O3.5 Zn0.58'
_chemical_formula_weight 171.88
_space_group_IT_number 166
_space_group_name_Hall '-R 3 2"'
_space_group_name_H-M_alt 'R -3 m :H'
_symmetry_cell_setting trigonal
_symmetry_space_group_name_H-M 'R -3 m :H'
_atom_sites_solution_hydrogens geom
_atom_sites_solution_primary direct
_atom_sites_solution_secondary difmap
_audit_creation_method SHELXL-97
_cell_angle_alpha 90.00
_cell_angle_beta 90.00
_cell_angle_gamma 120.00
_cell_formula_units_Z 36
_cell_length_a 17.784(4)
_cell_length_b 17.784(4)
_cell_length_c 53.140(5)
_cell_measurement_temperature 223(2)
_cell_volume 14555(5)
_computing_cell_refinement 'SAINT v8.34A (Bruker, 2013)'
_computing_data_collection 'APEX2 v2013.6-2 (Bruker, 2013)'
_computing_data_reduction 'SAINT v8.34A (Bruker, 2013)'
_computing_molecular_graphics 'ShelXS (Sheldrick, 2008)'
_computing_publication_material 'Olex2 (Dolomanov et al., 2009)'
_computing_structure_refinement 'SHELXL-97 (Sheldrick, 2008)'
_computing_structure_solution 'ShelXS (Sheldrick, 2008)'
_diffrn_ambient_temperature 223(2)
_diffrn_measured_fraction_theta_full 0.942
_diffrn_measured_fraction_theta_max 0.942
_diffrn_measurement_device_type 'Bruker APEX-II CCD'
_diffrn_measurement_method '\f and \w scans'
_diffrn_radiation_monochromator graphite
_diffrn_radiation_source 'fine-focus sealed tube'
_diffrn_radiation_type MoK\a
_diffrn_radiation_wavelength 0.71073
_diffrn_reflns_av_R_equivalents 0.0745
_diffrn_reflns_av_sigmaI/netI 0.0506
_diffrn_reflns_limit_h_max 14
_diffrn_reflns_limit_h_min -15
_diffrn_reflns_limit_k_max 13
_diffrn_reflns_limit_k_min -14
_diffrn_reflns_limit_l_max 42
_diffrn_reflns_limit_l_min -44
_diffrn_reflns_number 9570
_diffrn_reflns_theta_full 17.52
_diffrn_reflns_theta_max 17.52
_diffrn_reflns_theta_min 1.38
_exptl_absorpt_coefficient_mu 0.892
_exptl_absorpt_correction_T_max 0.9161
_exptl_absorpt_correction_T_min 0.9161
_exptl_absorpt_correction_type multi-scan
_exptl_absorpt_process_details SADABS
_exptl_crystal_colour Brown
_exptl_crystal_density_diffrn 0.706
_exptl_crystal_density_method 'not measured'
_exptl_crystal_description block
_exptl_crystal_F_000 3054
_exptl_crystal_size_max 0.10
_exptl_crystal_size_mid 0.10
_exptl_crystal_size_min 0.10
_platon_squeeze_details
;
;
_refine_diff_density_max 1.358
_refine_diff_density_min -1.118
_refine_diff_density_rms 0.109
_refine_ls_extinction_method none
_refine_ls_goodness_of_fit_ref 1.425
_refine_ls_hydrogen_treatment mixed
_refine_ls_matrix_type full
_refine_ls_number_parameters 166
_refine_ls_number_reflns 1121
_refine_ls_number_restraints 122
_refine_ls_restrained_S_all 1.425
_refine_ls_R_factor_all 0.1217
_refine_ls_R_factor_gt 0.0983
_refine_ls_shift/su_max 0.000
_refine_ls_shift/su_mean 0.000
_refine_ls_structure_factor_coef Fsqd
_refine_ls_weighting_details 'calc w=1/[\s^2^(Fo^2^)+(0.1500P)^2^+0.0000P] where P=(Fo^2^+2Fc^2^)/3'
_refine_ls_weighting_scheme calc
_refine_ls_wR_factor_gt 0.2571
_refine_ls_wR_factor_ref 0.2754
_reflns_number_gt 765
_reflns_number_total 1121
_reflns_threshold_expression >2\s(I)
_cod_data_source_file ja5b11034_si_002.cif
_cod_data_source_block MOF-2
_cod_depositor_comments
;
The following automatic conversions were performed:

data item '_symmetry_cell_setting' value 'Trigonal' was changed to
'trigonal' in accordance with the
/home/saulius/struct/COD-crude-data/automatic-downloads/DataCite-retrospective/ACS/depositions/lib/dictionaries/cif_core.dic
dictionary named 'cif_core.dic' version 2.4.2 last updated on
2011-04-26.

Automatic conversion script
Id: cif_fix_values 6909 2019-04-08 15:41:33Z antanas 
;
_cod_original_sg_symbol_H-M R-3m
_cod_original_formula_sum 'C6 H N0.33 O3.50 Zn0.58'
_cod_database_code 4129849

loop_
_symmetry_equiv_pos_as_xyz
'x, y, z'
'-y, x-y, z'
'-x+y, -x, z'
'y, x, -z'
'-x, -x+y, -z'
'x-y, -y, -z'
'x+2/3, y+1/3, z+1/3'
'-y+2/3, x-y+1/3, z+1/3'
'-x+y+2/3, -x+1/3, z+1/3'
'y+2/3, x+1/3, -z+1/3'
'-x+2/3, -x+y+1/3, -z+1/3'
'x-y+2/3, -y+1/3, -z+1/3'
'x+1/3, y+2/3, z+2/3'
'-y+1/3, x-y+2/3, z+2/3'
'-x+y+1/3, -x+2/3, z+2/3'
'y+1/3, x+2/3, -z+2/3'
'-x+1/3, -x+y+2/3, -z+2/3'
'x-y+1/3, -y+2/3, -z+2/3'
'-x, -y, -z'
'y, -x+y, -z'
'x-y, x, -z'
'-y, -x, z'
'x, x-y, z'
'-x+y, y, z'
'-x+2/3, -y+1/3, -z+1/3'
'y+2/3, -x+y+1/3, -z+1/3'
'x-y+2/3, x+1/3, -z+1/3'
'-y+2/3, -x+1/3, z+1/3'
'x+2/3, x-y+1/3, z+1/3'
'-x+y+2/3, y+1/3, z+1/3'
'-x+1/3, -y+2/3, -z+2/3'
'y+1/3, -x+y+2/3, -z+2/3'
'x-y+1/3, x+2/3, -z+2/3'
'-y+1/3, -x+2/3, z+2/3'
'x+1/3, x-y+2/3, z+2/3'
'-x+y+1/3, y+2/3, z+2/3'

loop_
_atom_site_label
_atom_site_type_symbol
_atom_site_fract_x
_atom_site_fract_y
_atom_site_fract_z
_atom_site_U_iso_or_equiv
_atom_site_adp_type
_atom_site_occupancy
_atom_site_symmetry_multiplicity
_atom_site_calc_flag
_atom_site_refinement_flags
Zn4 Zn 0.6667 0.3333 0.3333 0.0392(17) Uani 1 12 d S
Zn3 Zn 0.6667 0.3333 0.39947(5) 0.0522(16) Uani 1 6 d S
Zn2 Zn 1.0000 1.0000 0.31763(6) 0.0535(15) Uani 1 6 d S
O4 O 0.9397(4) 0.8793(7) 0.3239(2) 0.072(4) Uani 1 2 d SU
O1 O 0.7295(3) 0.4589(7) 0.3919(2) 0.083(4) Uani 1 2 d S
N2 N 1.0000 1.0000 0.1049(3) 0.067(7) Uani 1 6 d SDU
O2 O 0.7565(9) 0.4366(9) 0.3547(3) 0.065(5) Uani 0.50 1 d P
C1 C 0.758(2) 0.4873(15) 0.3695(4) 0.053(10) Uani 0.50 1 d PU
C5 C 0.8783(6) 0.7567(11) 0.3506(3) 0.075(4) Uani 1 2 d SU
C4 C 0.8678(6) 0.7356(11) 0.3758(3) 0.074(4) Uani 1 2 d SU
H4 H 0.8896 0.7792 0.3879 0.089 Uiso 1 2 calc SR
C3 C 0.8247(6) 0.6494(12) 0.3831(3) 0.070(5) Uani 1 2 d SU
C2 C 0.7922(6) 0.5845(11) 0.3662(3) 0.051(5) Uani 1 2 d SU
C7 C 0.8016(5) 0.6032(11) 0.3405(3) 0.079(5) Uani 1 2 d SU
H7 H 0.7795 0.5589 0.3286 0.094 Uiso 1 2 calc SR
O3 O 0.9111(9) 0.9015(10) 0.3615(3) 0.073(5) Uani 0.50 1 d PU
C8 C 0.912(2) 0.8512(16) 0.3436(5) 0.077(6) Uani 0.50 1 d PU
C6 C 0.8446(6) 0.6892(13) 0.3333(3) 0.083(4) Uani 1 2 d SU
C18 C 1.0364(4) 0.9636(4) 0.1191(3) 0.071(8) Uani 0.33 2 d SPDU
C16 C 1.0000 1.0000 0.1588(4) 0.107(10) Uiso 1 6 d SDU
C17 C 1.0366(5) 0.9634(5) 0.1446(3) 0.085(9) Uiso 0.33 2 d SPDU
C20 C 0.9635(4) 1.0365(4) 0.1191(3) 0.088(17) Uiso 0.33 2 d SPD
C19 C 0.9638(4) 1.0362(4) 0.1447(3) 0.098(13) Uiso 0.33 2 d SPDU
C15 C 1.038(2) 1.0191(10) 0.1828(4) 0.102(14) Uiso 0.33 2 d SPDU
C11 C 1.0000 1.0000 0.2281(3) 0.082(8) Uiso 1 6 d SDU
C14 C 0.9763(19) 0.9881(10) 0.2018(3) 0.109(11) Uiso 0.33 2 d SPDU
O7 O 1.0165(11) 0.9180(12) 0.4115(5) 0.168(10) Uani 0.50 1 d P
N1 N 1.0000 1.0000 0.2810(3) 0.059(6) Uani 1 6 d SDU
C12 C 1.0756(6) 1.0378(3) 0.2415(3) 0.048(9) Uiso 0.33 2 d SPDU
C13 C 1.0741(6) 1.0371(3) 0.2673(3) 0.058(8) Uani 0.33 2 d SPDU
C9 C 0.9260(6) 0.9630(3) 0.2675(3) 0.069(7) Uani 0.33 2 d SPDU
C10 C 0.9244(6) 0.9622(3) 0.2419(3) 0.073(8) Uiso 0.33 2 d SPDU
Zn1 Zn 1.0000 1.0000 0.38364(7) 0.091(2) Uani 1 6 d S
O6 O 0.8115(4) 0.6231(9) 0.4082(3) 0.154(7) Uani 1 2 d S
O5 O 0.8570(5) 0.7140(10) 0.3076(3) 0.227(11) Uani 1 2 d S

loop_
_atom_site_aniso_label
_atom_site_aniso_U_11
_atom_site_aniso_U_22
_atom_site_aniso_U_33
_atom_site_aniso_U_23
_atom_site_aniso_U_13
_atom_site_aniso_U_12
Zn4 0.051(2) 0.051(2) 0.016(3) 0.000 0.000 0.0253(12)
Zn3 0.065(2) 0.065(2) 0.027(3) 0.000 0.000 0.0323(10)
Zn2 0.064(2) 0.064(2) 0.033(3) 0.000 0.000 0.0319(10)
O4 0.080(6) 0.081(9) 0.056(10) 0.010(7) 0.005(3) 0.041(4)
O1 0.105(8) 0.043(8) 0.079(10) 0.000(7) 0.000(3) 0.021(4)
N2 0.072(8) 0.072(8) 0.058(12) 0.000 0.000 0.036(4)
O2 0.076(12) 0.025(9) 0.094(12) -0.038(10) -0.027(8) 0.027(8)
C1 0.054(15) 0.058(11) 0.047(11) 0.004(8) -0.009(9) 0.028(9)
C5 0.104(8) 0.046(9) 0.057(9) -0.004(7) -0.002(4) 0.023(5)
C4 0.103(8) 0.050(9) 0.051(9) -0.016(8) -0.008(4) 0.025(4)
C3 0.097(9) 0.049(10) 0.048(10) -0.021(10) -0.011(5) 0.025(5)
C2 0.051(7) 0.046(8) 0.054(8) 0.005(7) 0.003(4) 0.023(4)
C7 0.117(10) 0.039(10) 0.054(10) -0.016(8) -0.008(4) 0.019(5)
O3 0.075(9) 0.080(10) 0.081(11) -0.002(8) 0.005(7) 0.051(7)
C8 0.078(10) 0.088(10) 0.074(12) -0.002(8) 0.009(8) 0.049(8)
C6 0.117(9) 0.053(9) 0.059(9) -0.001(8) -0.001(4) 0.027(5)
C18 0.077(9) 0.077(9) 0.068(11) -0.004(5) 0.004(5) 0.044(8)
O7 0.093(17) 0.12(2) 0.25(3) 0.045(15) -0.026(13) 0.024(18)
N1 0.063(8) 0.063(8) 0.053(10) 0.000 0.000 0.031(4)
C13 0.066(11) 0.058(11) 0.053(13) 0.004(4) 0.008(8) 0.033(5)
C9 0.069(9) 0.071(10) 0.068(10) 0.001(3) 0.002(7) 0.034(5)
Zn1 0.116(3) 0.116(3) 0.042(3) 0.000 0.000 0.0579(14)
O6 0.247(15) 0.095(12) 0.070(11) 0.008(8) 0.004(4) 0.047(6)
O5 0.39(3) 0.097(13) 0.102(13) 0.020(10) 0.010(5) 0.048(6)

loop_
_atom_type_symbol
_atom_type_description
_atom_type_scat_dispersion_real
_atom_type_scat_dispersion_imag
_atom_type_scat_source
C C 0.0030 0.0020 'International Tables Vol C Tables 4.2.6.8 and 6.1.1.4'
H H 0.0000 0.0000 'International Tables Vol C Tables 4.2.6.8 and 6.1.1.4'
N N 0.0060 0.0030 'International Tables Vol C Tables 4.2.6.8 and 6.1.1.4'
O O 0.0110 0.0060 'International Tables Vol C Tables 4.2.6.8 and 6.1.1.4'
Zn Zn 0.2840 1.4300 'International Tables Vol C Tables 4.2.6.8 and 6.1.1.4'

loop_
_geom_angle_atom_site_label_1
_geom_angle_atom_site_label_2
_geom_angle_atom_site_label_3
_geom_angle
_geom_angle_site_symmetry_1
_geom_angle_site_symmetry_3
O2 Zn4 O2 60.2(8) 18 32
O2 Zn4 O2 38.3(8) 18 31_655
O2 Zn4 O2 92.7(6) 32 31_655
O2 Zn4 O2 92.7(6) 18 16_545
O2 Zn4 O2 38.3(8) 32 16_545
O2 Zn4 O2 112.2(9) 31_655 16_545
O2 Zn4 O2 92.7(6) 18 17_655
O2 Zn4 O2 112.2(9) 32 17_655
O2 Zn4 O2 60.2(8) 31_655 17_655
O2 Zn4 O2 92.7(6) 16_545 17_655
O2 Zn4 O2 112.2(9) 18 33_545
O2 Zn4 O2 92.7(6) 32 33_545
O2 Zn4 O2 92.7(6) 31_655 33_545
O2 Zn4 O2 60.2(8) 16_545 33_545
O2 Zn4 O2 38.3(8) 17_655 33_545
O2 Zn4 O2 87.2(6) 18 23
O2 Zn4 O2 67.8(9) 32 23
O2 Zn4 O2 119.8(8) 31_655 23
O2 Zn4 O2 87.2(6) 16_545 23
O2 Zn4 O2 179.995(5) 17_655 23
O2 Zn4 O2 141.7(8) 33_545 23
O2 Zn4 O2 67.8(9) 18 3_665
O2 Zn4 O2 87.2(6) 32 3_665
O2 Zn4 O2 87.2(6) 31_655 3_665
O2 Zn4 O2 119.8(8) 16_545 3_665
O2 Zn4 O2 141.7(8) 17_655 3_665
O2 Zn4 O2 179.995(4) 33_545 3_665
O2 Zn4 O2 38.3(8) 23 3_665
O2 Zn4 O2 141.7(8) 18 .
O2 Zn4 O2 87.3(6) 32 .
O2 Zn4 O2 179.996(3) 31_655 .
O2 Zn4 O2 67.8(9) 16_545 .
O2 Zn4 O2 119.8(8) 17_655 .
O2 Zn4 O2 87.3(6) 33_545 .
O2 Zn4 O2 60.2(8) 23 .
O2 Zn4 O2 92.8(6) 3_665 .
O2 Zn4 O2 87.3(6) 18 22_665
O2 Zn4 O2 141.7(8) 32 22_665
O2 Zn4 O2 67.8(9) 31_655 22_665
O2 Zn4 O2 179.996(3) 16_545 22_665
O2 Zn4 O2 87.3(6) 17_655 22_665
O2 Zn4 O2 119.8(8) 33_545 22_665
O2 Zn4 O2 92.8(6) 23 22_665
O2 Zn4 O2 60.2(8) 3_665 22_665
O2 Zn4 O2 112.2(9) . 22_665
O2 Zn4 O2 179.997(4) 18 24_655
O2 Zn4 O2 119.8(8) 32 24_655
O2 Zn4 O2 141.7(8) 31_655 24_655
O2 Zn4 O2 87.3(6) 16_545 24_655
O2 Zn4 O2 87.3(6) 17_655 24_655
O2 Zn4 O2 67.8(9) 33_545 24_655
O2 Zn4 O2 92.8(6) 23 24_655
O2 Zn4 O2 112.2(9) 3_665 24_655
O2 Zn4 O2 38.3(8) . 24_655
O2 Zn4 O2 92.8(6) 22_665 24_655
O2 Zn4 O2 119.8(8) 18 2_655
O2 Zn4 O2 180.0(8) 32 2_655
O2 Zn4 O2 87.3(6) 31_655 2_655
O2 Zn4 O2 141.7(8) 16_545 2_655
O2 Zn4 O2 67.8(9) 17_655 2_655
O2 Zn4 O2 87.3(6) 33_545 2_655
O2 Zn4 O2 112.2(9) 23 2_655
O2 Zn4 O2 92.8(6) 3_665 2_655
O2 Zn4 O2 92.8(6) . 2_655
O2 Zn4 O2 38.3(8) 22_665 2_655
O2 Zn4 O2 60.2(8) 24_655 2_655
O1 Zn3 O1 115.9(3) 3_665 2_655
O1 Zn3 O1 115.9(3) 3_665 .
O1 Zn3 O1 115.9(3) 2_655 .
O1 Zn3 N2 101.8(4) 3_665 7_445
O1 Zn3 N2 101.8(4) 2_655 7_445
O1 Zn3 N2 101.8(4) . 7_445
O4 Zn2 O4 117.0(2) 2_765 3_675
O4 Zn2 O4 117.0(2) 2_765 .
O4 Zn2 O4 117.0(2) 3_675 .
O4 Zn2 N1 100.1(4) 2_765 .
O4 Zn2 N1 100.1(4) 3_675 .
O4 Zn2 N1 100.1(4) . .
C8 O4 C8 25(4) 24_655 .
C8 O4 Zn2 121.7(16) 24_655 .
C8 O4 Zn2 121.7(16) . .
C1 O1 C1 23(3) . 24_655
C1 O1 Zn3 121.3(13) . .
C1 O1 Zn3 121.3(14) 24_655 .
C18 N2 C18 91.9(11) 2_765 .
C18 N2 C18 91.9(11) 2_765 3_675
C18 N2 C18 91.9(11) . 3_675
C18 N2 C20 112.3(15) 2_765 2_765
C18 N2 C20 49.1(5) . 2_765
C18 N2 C20 49.1(5) 3_675 2_765
C18 N2 C20 49.1(5) 2_765 3_675
C18 N2 C20 49.1(5) . 3_675
C18 N2 C20 112.3(15) 3_675 3_675
C20 N2 C20 92.0(11) 2_765 3_675
C18 N2 C20 49.1(5) 2_765 .
C18 N2 C20 112.3(15) . .
C18 N2 C20 49.1(5) 3_675 .
C20 N2 C20 92.0(11) 2_765 .
C20 N2 C20 92.0(11) 3_675 .
C18 N2 Zn3 123.9(8) 2_765 13_554
C18 N2 Zn3 123.9(8) . 13_554
C18 N2 Zn3 123.9(8) 3_675 13_554
C20 N2 Zn3 123.8(8) 2_765 13_554
C20 N2 Zn3 123.8(8) 3_675 13_554
C20 N2 Zn3 123.8(8) . 13_554
C1 O2 O2 69.4(19) . 24_655
C1 O2 C1 20(3) . 24_655
O2 O2 C1 49.6(14) 24_655 24_655
C1 O2 Zn4 139(2) . .
O2 O2 Zn4 70.8(4) 24_655 .
C1 O2 Zn4 119.8(16) 24_655 .
C1 C1 O2 110.6(19) 24_655 .
C1 C1 O1 78.3(17) 24_655 .
O2 C1 O1 117(2) . .
C1 C1 O2 49.6(15) 24_655 24_655
O2 C1 O2 61.0(16) . 24_655
O1 C1 O2 101(2) . 24_655
C1 C1 C2 80.1(14) 24_655 .
O2 C1 C2 129(2) . .
O1 C1 C2 114(2) . .
O2 C1 C2 111(2) 24_655 .
C4 C5 C6 117.9(17) . .
C4 C5 C8 117.6(17) . .
C6 C5 C8 123.6(18) . .
C4 C5 C8 117.6(17) . 24_655
C6 C5 C8 123.6(18) . 24_655
C8 C5 C8 19(3) . 24_655
C5 C4 C3 119.9(16) . .
C5 C4 H4 120.0 . .
C3 C4 H4 120.0 . .
C2 C3 C4 121.7(17) . .
C2 C3 O6 115.0(17) . .
C4 C3 O6 123.2(15) . .
C3 C2 C7 120.0(17) . .
C3 C2 C1 130.6(17) . 24_655
C7 C2 C1 108.3(15) . 24_655
C3 C2 C1 130.6(17) . .
C7 C2 C1 108.3(15) . .
C1 C2 C1 20(3) 24_655 .
C6 C7 C2 118.1(16) . .
C6 C7 H7 121.0 . .
C2 C7 H7 121.0 . .
C8 O3 O3 69.6(18) . 24_655
C8 O3 C8 18(3) . 24_655
O3 O3 C8 52.1(13) 24_655 24_655
C8 O3 Zn1 138(2) . .
O3 O3 Zn1 69.8(4) 24_655 .
C8 O3 Zn1 120.7(14) 24_655 .
C8 C8 O4 77.6(18) 24_655 .
C8 C8 O3 110.4(18) 24_655 .
O4 C8 O3 121(2) . .
C8 C8 C5 80.6(15) 24_655 .
O4 C8 C5 123(2) . .
O3 C8 C5 116(2) . .
C8 C8 O3 52.1(12) 24_655 24_655
O4 C8 O3 104(3) . 24_655
O3 C8 O3 58.3(15) . 24_655
C5 C8 O3 103.1(19) . 24_655
C7 C6 C5 122.3(18) . .
C7 C6 O5 121.8(17) . .
C5 C6 O5 115.9(18) . .
C20 C18 C20 120.1(11) 3_675 2_765
C20 C18 N2 65.5(5) 3_675 .
C20 C18 N2 65.5(5) 2_765 .
C20 C18 C17 90.2(7) 3_675 .
C20 C18 C17 90.2(7) 2_765 .
N2 C18 C17 124.2(11) . .
C20 C18 C19 50.6(5) 3_675 3_675
C20 C18 C19 108.4(8) 2_765 3_675
N2 C18 C19 99.5(9) . 3_675
C17 C18 C19 39.6(4) . 3_675
C20 C18 C19 108.4(8) 3_675 2_765
C20 C18 C19 50.6(5) 2_765 2_765
N2 C18 C19 99.5(8) . 2_765
C17 C18 C19 39.6(4) . 2_765
C19 C18 C19 66.5(6) 3_675 2_765
C19 C16 C19 92.0(11) 3_675 .
C19 C16 C19 92.0(11) 3_675 2_765
C19 C16 C19 92.0(11) . 2_765
C19 C16 C17 49.1(5) 3_675 .
C19 C16 C17 112.4(15) . .
C19 C16 C17 49.1(5) 2_765 .
C19 C16 C17 49.1(5) 3_675 2_765
C19 C16 C17 49.1(5) . 2_765
C19 C16 C17 112.4(15) 2_765 2_765
C17 C16 C17 92.2(11) . 2_765
C19 C16 C17 112.4(15) 3_675 3_675
C19 C16 C17 49.1(5) . 3_675
C19 C16 C17 49.1(5) 2_765 3_675
C17 C16 C17 92.2(11) . 3_675
C17 C16 C17 92.2(11) 2_765 3_675
C19 C16 C15 132.8(8) 3_675 2_765
C19 C16 C15 99.1(14) . 2_765
C19 C16 C15 132.8(8) 2_765 2_765
C17 C16 C15 148.5(17) . 2_765
C17 C16 C15 109.2(10) 2_765 2_765
C17 C16 C15 109.2(10) 3_675 2_765
C19 C16 C15 132.8(8) 3_675 3_675
C19 C16 C15 132.8(8) . 3_675
C19 C16 C15 99.1(14) 2_765 3_675
C17 C16 C15 109.2(10) . 3_675
C17 C16 C15 148.5(17) 2_765 3_675
C17 C16 C15 109.2(10) 3_675 3_675
C15 C16 C15 43(2) 2_765 3_675
C19 C16 C15 99.1(14) 3_675 .
C19 C16 C15 132.8(8) . .
C19 C16 C15 132.8(8) 2_765 .
C17 C16 C15 109.2(10) . .
C17 C16 C15 109.2(10) 2_765 .
C17 C16 C15 148.5(17) 3_675 .
C15 C16 C15 43(2) 2_765 .
C15 C16 C15 43(2) 3_675 .
C19 C17 C19 118.8(13) 3_675 2_765
C19 C17 C18 90.1(7) 3_675 .
C19 C17 C18 90.1(7) 2_765 .
C19 C17 C16 64.8(6) 3_675 .
C19 C17 C16 64.8(6) 2_765 .
C18 C17 C16 123.4(12) . .
C19 C17 C20 50.5(5) 3_675 3_675
C19 C17 C20 108.3(9) 2_765 3_675
C18 C17 C20 39.6(4) . 3_675
C16 C17 C20 99.1(9) . 3_675
C19 C17 C20 108.3(9) 3_675 2_765
C19 C17 C20 50.5(5) 2_765 2_765
C18 C17 C20 39.6(4) . 2_765
C16 C17 C20 99.1(9) . 2_765
C20 C17 C20 67.0(6) 3_675 2_765
C18 C20 C18 119.9(11) 2_765 3_675
C18 C20 N2 65.4(5) 2_765 .
C18 C20 N2 65.4(5) 3_675 .
C18 C20 C19 89.8(7) 2_765 .
C18 C20 C19 89.8(7) 3_675 .
N2 C20 C19 123.5(11) . .
C18 C20 C17 50.3(5) 2_765 2_765
C18 C20 C17 108.8(9) 3_675 2_765
N2 C20 C17 99.5(8) . 2_765
C19 C20 C17 39.6(4) . 2_765
C18 C20 C17 108.8(9) 2_765 3_675
C18 C20 C17 50.3(5) 3_675 3_675
N2 C20 C17 99.5(8) . 3_675
C19 C20 C17 39.6(4) . 3_675
C17 C20 C17 67.4(8) 2_765 3_675
C17 C19 C17 121.2(13) 2_765 3_675
C17 C19 C16 66.1(6) 2_765 .
C17 C19 C16 66.1(6) 3_675 .
C17 C19 C20 89.9(7) 2_765 .
C17 C19 C20 89.9(7) 3_675 .
C16 C19 C20 124.2(11) . .
C17 C19 C18 108.8(8) 2_765 3_675
C17 C19 C18 50.3(5) 3_675 3_675
C16 C19 C18 99.7(9) . 3_675
C20 C19 C18 39.6(4) . 3_675
C17 C19 C18 50.3(5) 2_765 2_765
C17 C19 C18 108.8(8) 3_675 2_765
C16 C19 C18 99.7(9) . 2_765
C20 C19 C18 39.6(4) . 2_765
C18 C19 C18 67.0(6) 3_675 2_765
C15 C15 C15 60.000(9) 2_765 3_675
C15 C15 C14 80(2) 2_765 2_765
C15 C15 C14 63.3(15) 3_675 2_765
C15 C15 C14 63.3(15) 2_765 3_675
C15 C15 C14 80(2) 3_675 3_675
C14 C15 C14 32(3) 2_765 3_675
C15 C15 C14 53.6(11) 2_765 .
C15 C15 C14 53.6(11) 3_675 .
C14 C15 C14 27(2) 2_765 .
C14 C15 C14 27(3) 3_675 .
C15 C15 C16 68.7(11) 2_765 .
C15 C15 C16 68.7(11) 3_675 .
C14 C15 C16 131(3) 2_765 .
C14 C15 C16 131(3) 3_675 .
C14 C15 C16 112(2) . .
C12 C11 C12 95.2(6) 2_765 3_675
C12 C11 C12 95.2(6) 2_765 .
C12 C11 C12 95.2(6) 3_675 .
C12 C11 C10 50.25(18) 2_765 3_675
C12 C11 C10 116.2(6) 3_675 3_675
C12 C11 C10 50.25(18) . 3_675
C12 C11 C10 116.2(6) 2_765 2_765
C12 C11 C10 50.25(18) 3_675 2_765
C12 C11 C10 50.25(18) . 2_765
C10 C11 C10 94.1(6) 3_675 2_765
C12 C11 C10 50.25(18) 2_765 .
C12 C11 C10 50.25(18) 3_675 .
C12 C11 C10 116.2(6) . .
C10 C11 C10 94.1(6) 3_675 .
C10 C11 C10 94.1(6) 2_765 .
C12 C11 C14 113.4(8) 2_765 .
C12 C11 C14 113.4(8) 3_675 .
C12 C11 C14 136.2(13) . .
C10 C11 C14 128.6(6) 3_675 .
C10 C11 C14 128.6(6) 2_765 .
C10 C11 C14 107.6(12) . .
C12 C11 C14 136.2(13) 2_765 2_765
C12 C11 C14 113.4(8) 3_675 2_765
C12 C11 C14 113.4(8) . 2_765
C10 C11 C14 128.6(6) 3_675 2_765
C10 C11 C14 107.6(12) 2_765 2_765
C10 C11 C14 128.6(6) . 2_765
C14 C11 C14 25(2) . 2_765
C12 C11 C14 113.4(8) 2_765 3_675
C12 C11 C14 136.2(13) 3_675 3_675
C12 C11 C14 113.4(8) . 3_675
C10 C11 C14 107.6(12) 3_675 3_675
C10 C11 C14 128.6(6) 2_765 3_675
C10 C11 C14 128.6(6) . 3_675
C14 C11 C14 25(2) . 3_675
C14 C11 C14 25(2) 2_765 3_675
C14 C14 C14 60.00(3) 2_765 3_675
C14 C14 C15 100(2) 2_765 2_765
C14 C14 C15 73.8(15) 3_675 2_765
C14 C14 C15 73.8(15) 2_765 3_675
C14 C14 C15 100(2) 3_675 3_675
C15 C14 C15 53(3) 2_765 3_675
C14 C14 C15 53.6(11) 2_765 .
C14 C14 C15 53.6(11) 3_675 .
C15 C14 C15 46(3) 2_765 .
C15 C14 C15 46(3) 3_675 .
C14 C14 C11 77.3(10) 2_765 .
C14 C14 C11 77.3(10) 3_675 .
C15 C14 C11 147.8(16) 2_765 .
C15 C14 C11 147.8(16) 3_675 .
C15 C14 C11 122(2) . .
O7 O7 Zn1 74.6(4) 22_775 .
C9 N1 C9 94.2(7) . 3_675
C9 N1 C9 94.2(7) . 2_765
C9 N1 C9 94.2(7) 3_675 2_765
C9 N1 C13 49.9(2) . 3_675
C9 N1 C13 115.2(8) 3_675 3_675
C9 N1 C13 49.9(2) 2_765 3_675
C9 N1 C13 115.2(8) . .
C9 N1 C13 49.9(2) 3_675 .
C9 N1 C13 49.9(2) 2_765 .
C13 N1 C13 93.7(7) 3_675 .
C9 N1 C13 49.9(2) . 2_765
C9 N1 C13 49.9(2) 3_675 2_765
C9 N1 C13 115.2(8) 2_765 2_765
C13 N1 C13 93.7(7) 3_675 2_765
C13 N1 C13 93.7(7) . 2_765
C9 N1 Zn2 122.3(5) . .
C9 N1 Zn2 122.3(5) 3_675 .
C9 N1 Zn2 122.3(5) 2_765 .
C13 N1 Zn2 122.6(5) 3_675 .
C13 N1 Zn2 122.6(5) . .
C13 N1 Zn2 122.6(5) 2_765 .
C10 C12 C10 119.9(13) 2_765 3_675
C10 C12 C11 65.4(6) 2_765 .
C10 C12 C11 65.4(6) 3_675 .
C10 C12 C13 88.4(7) 2_765 .
C10 C12 C13 88.4(7) 3_675 .
C11 C12 C13 120.5(8) . .
C10 C12 C9 49.0(5) 2_765 2_765
C10 C12 C9 107.1(8) 3_675 2_765
C11 C12 C9 96.8(5) . 2_765
C13 C12 C9 39.3(3) . 2_765
C10 C12 C9 107.1(8) 2_765 3_675
C10 C12 C9 49.0(5) 3_675 3_675
C11 C12 C9 96.8(5) . 3_675
C13 C12 C9 39.3(3) . 3_675
C9 C12 C9 66.6(6) 2_765 3_675
C9 C13 C9 119.9(11) 3_675 2_765
C9 C13 N1 64.7(5) 3_675 .
C9 C13 N1 64.7(5) 2_765 .
C9 C13 C12 91.0(7) 3_675 .
C9 C13 C12 91.0(7) 2_765 .
N1 C13 C12 123.5(9) . .
C9 C13 C10 50.0(5) 3_675 3_675
C9 C13 C10 109.9(8) 2_765 3_675
N1 C13 C10 98.3(6) . 3_675
C12 C13 C10 41.0(3) . 3_675
C9 C13 C10 109.9(8) 3_675 2_765
C9 C13 C10 50.0(5) 2_765 2_765
N1 C13 C10 98.3(6) . 2_765
C12 C13 C10 41.0(3) . 2_765
C10 C13 C10 69.3(6) 3_675 2_765
C13 C9 C13 120.1(11) 2_765 3_675
C13 C9 N1 65.3(5) 2_765 .
C13 C9 N1 65.3(5) 3_675 .
C13 C9 C10 90.0(7) 2_765 .
C13 C9 C10 90.0(7) 3_675 .
N1 C9 C10 123.3(9) . .
C13 C9 C12 108.9(8) 2_765 3_675
C13 C9 C12 49.7(5) 3_675 3_675
N1 C9 C12 98.5(6) . 3_675
C10 C9 C12 40.3(3) . 3_675
C13 C9 C12 49.7(5) 2_765 2_765
C13 C9 C12 108.9(8) 3_675 2_765
N1 C9 C12 98.5(6) . 2_765
C10 C9 C12 40.3(3) . 2_765
C12 C9 C12 68.2(6) 3_675 2_765
C12 C10 C12 120.0(13) 3_675 2_765
C12 C10 C9 90.6(7) 3_675 .
C12 C10 C9 90.6(7) 2_765 .
C12 C10 C11 64.4(6) 3_675 .
C12 C10 C11 64.4(6) 2_765 .
C9 C10 C11 121.3(8) . .
C12 C10 C13 109.3(8) 3_675 2_765
C12 C10 C13 50.6(5) 2_765 2_765
C9 C10 C13 40.0(3) . 2_765
C11 C10 C13 97.1(5) . 2_765
C12 C10 C13 50.6(5) 3_675 3_675
C12 C10 C13 109.3(8) 2_765 3_675
C9 C10 C13 40.0(3) . 3_675
C11 C10 C13 97.1(5) . 3_675
C13 C10 C13 67.7(6) 2_765 3_675
O3 Zn1 O3 56.1(8) . 23_565
O3 Zn1 O3 90.2(6) . 3_675
O3 Zn1 O3 40.3(8) 23_565 3_675
O3 Zn1 O3 40.3(8) . 24_655
O3 Zn1 O3 90.2(6) 23_565 24_655
O3 Zn1 O3 109.1(9) 3_675 24_655
O3 Zn1 O3 109.1(9) . 22_775
O3 Zn1 O3 90.2(6) 23_565 22_775
O3 Zn1 O3 56.1(8) 3_675 22_775
O3 Zn1 O3 90.2(6) 24_655 22_775
O3 Zn1 O3 90.2(6) . 2_765
O3 Zn1 O3 109.1(9) 23_565 2_765
O3 Zn1 O3 90.2(6) 3_675 2_765
O3 Zn1 O3 56.1(8) 24_655 2_765
O3 Zn1 O3 40.3(8) 22_775 2_765
O3 Zn1 O7 172.2(8) . 2_765
O3 Zn1 O7 123.6(6) 23_565 2_765
O3 Zn1 O7 92.9(8) 3_675 2_765
O3 Zn1 O7 143.9(6) 24_655 2_765
O3 Zn1 O7 78.5(8) 22_775 2_765
O3 Zn1 O7 97.0(7) 2_765 2_765
O3 Zn1 O7 143.9(6) . 23_565
O3 Zn1 O7 97.0(7) 23_565 23_565
O3 Zn1 O7 78.5(8) 3_675 23_565
O3 Zn1 O7 172.2(8) 24_655 23_565
O3 Zn1 O7 92.9(8) 22_775 23_565
O3 Zn1 O7 123.6(6) 2_765 23_565
O7 Zn1 O7 30.7(8) 2_765 23_565
O3 Zn1 O7 92.9(8) . 3_675
O3 Zn1 O7 78.5(8) 23_565 3_675
O3 Zn1 O7 97.0(7) 3_675 3_675
O3 Zn1 O7 123.6(6) 24_655 3_675
O3 Zn1 O7 143.9(5) 22_775 3_675
O3 Zn1 O7 172.2(8) 2_765 3_675
O7 Zn1 O7 79.6(10) 2_765 3_675
O7 Zn1 O7 55.4(11) 23_565 3_675
O3 Zn1 O7 78.5(8) . 24_655
O3 Zn1 O7 92.9(8) 23_565 24_655
O3 Zn1 O7 123.6(6) 3_675 24_655
O3 Zn1 O7 97.0(7) 24_655 24_655
O3 Zn1 O7 172.2(8) 22_775 24_655
O3 Zn1 O7 143.9(5) 2_765 24_655
O7 Zn1 O7 93.8(13) 2_765 24_655
O7 Zn1 O7 79.6(10) 23_565 24_655
O7 Zn1 O7 30.7(8) 3_675 24_655
O3 Zn1 O7 123.6(6) . 22_775
O3 Zn1 O7 172.2(8) 23_565 22_775
O3 Zn1 O7 143.9(6) 3_675 22_775
O3 Zn1 O7 92.9(8) 24_655 22_775
O3 Zn1 O7 97.0(7) 22_775 22_775
O3 Zn1 O7 78.5(8) 2_765 22_775
O7 Zn1 O7 55.4(11) 2_765 22_775
O7 Zn1 O7 79.6(10) 23_565 22_775
O7 Zn1 O7 93.8(13) 3_675 22_775
O7 Zn1 O7 79.6(10) 24_655 22_775
O3 Zn1 O7 97.0(7) . .
O3 Zn1 O7 143.9(6) 23_565 .
O3 Zn1 O7 172.2(8) 3_675 .
O3 Zn1 O7 78.5(8) 24_655 .
O3 Zn1 O7 123.6(6) 22_775 .
O3 Zn1 O7 92.9(8) 2_765 .
O7 Zn1 O7 79.6(10) 2_765 .
O7 Zn1 O7 93.8(13) 23_565 .
O7 Zn1 O7 79.6(10) 3_675 .
O7 Zn1 O7 55.4(11) 24_655 .
O7 Zn1 O7 30.7(9) 22_775 .

loop_
_geom_bond_atom_site_label_1
_geom_bond_atom_site_label_2
_geom_bond_distance
_geom_bond_site_symmetry_2
Zn4 O2 2.069(14) 18
Zn4 O2 2.069(14) 32
Zn4 O2 2.069(14) 31_655
Zn4 O2 2.069(14) 16_545
Zn4 O2 2.069(14) 17_655
Zn4 O2 2.069(14) 33_545
Zn4 O2 2.069(14) 23
Zn4 O2 2.069(14) 3_665
Zn4 O2 2.069(14) .
Zn4 O2 2.069(14) 22_665
Zn4 O2 2.069(14) 24_655
Zn4 O2 2.069(14) 2_655
Zn3 O1 1.976(11) 3_665
Zn3 O1 1.976(11) 2_655
Zn3 O1 1.976(11) .
Zn3 N2 2.062(17) 7_445
Zn2 O4 1.888(11) 2_765
Zn2 O4 1.888(11) 3_675
Zn2 O4 1.888(11) .
Zn2 N1 1.945(16) .
O4 C8 1.16(2) 24_655
O4 C8 1.16(2) .
O1 C1 1.29(2) .
O1 C1 1.29(2) 24_655
N2 C18 1.351(8) 2_765
N2 C18 1.351(7) .
N2 C18 1.351(7) 3_675
N2 C20 1.352(7) 2_765
N2 C20 1.352(8) 3_675
N2 C20 1.352(7) .
N2 Zn3 2.062(17) 13_554
O2 C1 1.18(3) .
O2 O2 1.36(3) 24_655
O2 C1 1.45(3) 24_655
C1 C1 0.52(8) 24_655
C1 O2 1.45(3) 24_655
C1 C2 1.53(2) .
C5 C4 1.38(2) .
C5 C6 1.39(2) .
C5 C8 1.52(3) .
C5 C8 1.52(3) 24_655
C4 C3 1.38(2) .
C4 H4 0.9300 .
C3 C2 1.344(19) .
C3 O6 1.392(18) .
C2 C7 1.393(19) .
C2 C1 1.53(2) 24_655
C7 C6 1.38(2) .
C7 H7 0.9300 .
O3 C8 1.31(2) .
O3 O3 1.41(3) 24_655
O3 C8 1.55(3) 24_655
O3 Zn1 2.045(17) .
C8 C8 0.50(8) 24_655
C8 O3 1.55(3) 24_655
C6 O5 1.42(2) .
C18 C20 1.122(11) 3_675
C18 C20 1.122(11) 2_765
C18 C17 1.354(9) .
C18 C19 1.760(14) 3_675
C18 C19 1.760(14) 2_765
C16 C19 1.343(8) 3_675
C16 C19 1.343(7) .
C16 C19 1.343(7) 2_765
C16 C17 1.357(10) .
C16 C17 1.357(10) 2_765
C16 C17 1.357(10) 3_675
C16 C15 1.406(11) 2_765
C16 C15 1.406(11) 3_675
C16 C15 1.406(11) .
C17 C19 1.122(12) 3_675
C17 C19 1.122(12) 2_765
C17 C20 1.761(14) 3_675
C17 C20 1.761(14) 2_765
C20 C18 1.122(11) 2_765
C20 C18 1.122(11) 3_675
C20 C19 1.359(9) .
C20 C17 1.761(14) 2_765
C20 C17 1.761(14) 3_675
C19 C17 1.122(12) 2_765
C19 C17 1.122(12) 3_675
C19 C18 1.760(14) 3_675
C19 C18 1.760(14) 2_765
C15 C15 1.02(5) 2_765
C15 C15 1.02(5) 3_675
C15 C14 1.136(19) 2_765
C15 C14 1.136(19) 3_675
C15 C14 1.392(11) .
C11 C12 1.366(9) 2_765
C11 C12 1.366(9) 3_675
C11 C12 1.366(9) .
C11 C10 1.378(9) 3_675
C11 C10 1.378(9) 2_765
C11 C10 1.378(9) .
C11 C14 1.441(10) .
C11 C14 1.441(10) 2_765
C11 C14 1.441(10) 3_675
C14 C14 0.63(5) 2_765
C14 C14 0.63(5) 3_675
C14 C15 1.136(19) 2_765
C14 C15 1.136(19) 3_675
O7 O7 1.17(3) 22_775
O7 Zn1 2.20(2) .
N1 C9 1.348(7) .
N1 C9 1.348(8) 3_675
N1 C9 1.348(7) 2_765
N1 C13 1.355(7) 3_675
N1 C13 1.355(8) .
N1 C13 1.355(7) 2_765
C12 C10 1.165(5) 2_765
C12 C10 1.165(5) 3_675
C12 C13 1.372(9) .
C12 C9 1.799(11) 2_765
C12 C9 1.799(11) 3_675
C13 C9 1.141(7) 3_675
C13 C9 1.141(7) 2_765
C13 C10 1.775(11) 3_675
C13 C10 1.775(11) 2_765
C9 C13 1.141(7) 2_765
C9 C13 1.141(7) 3_675
C9 C10 1.359(9) .
C9 C12 1.799(11) 3_675
C9 C12 1.799(11) 2_765
C10 C12 1.165(5) 3_675
C10 C12 1.165(5) 2_765
C10 C13 1.775(11) 2_765
C10 C13 1.775(11) 3_675
Zn1 O3 2.045(17) 23_565
Zn1 O3 2.045(17) 3_675
Zn1 O3 2.045(17) 24_655
Zn1 O3 2.045(17) 22_775
Zn1 O3 2.045(17) 2_765
Zn1 O7 2.20(2) 2_765
Zn1 O7 2.20(2) 23_565
Zn1 O7 2.20(2) 3_675
Zn1 O7 2.20(2) 24_655
Zn1 O7 2.20(2) 22_775

loop_
_platon_squeeze_void_nr
_platon_squeeze_void_average_x
_platon_squeeze_void_average_y
_platon_squeeze_void_average_z
_platon_squeeze_void_volume
_platon_squeeze_void_count_electrons
_platon_squeeze_void_content
1 -0.009 0.371 -0.003 9506 3393 ' '
